data_2231708
loop_
_publ_author_name
'Fun, Hoong-Kun'
'Loh, Wan-Sin'
'Kayarmar, Reshma'
Dinesha
'Nagaraja, G. K.'

_publ_section_title
;
 (<i>E</i>)-4-Phenylbutan-2-one oxime
;
_journal_coeditor_code TK2777
_journal_issue 9
_journal_name_full 'Acta Crystallographica Section E'
_journal_page_first o2332
_journal_paper_doi 10.1107/S1600536811031928
_journal_volume 67
_journal_year 2011
_chemical_formula_iupac 'C10 H13 N O'
_chemical_formula_moiety 'C10 H13 N O'
_chemical_formula_sum 'C10 H13 N O'
_chemical_formula_weight 163.21
_chemical_name_systematic
;
(<i>E</i>)-4-Phenylbutan-2-one oxime
;
_space_group_IT_number 14
_symmetry_cell_setting monoclinic
_symmetry_space_group_name_Hall '-P 2ybc'
_symmetry_space_group_name_H-M 'P 1 21/c 1'
_atom_sites_solution_hydrogens geom
_atom_sites_solution_primary direct
_atom_sites_solution_secondary difmap
_audit_creation_method SHELXL-97
_cell_angle_alpha 90.00
_cell_angle_beta 93.888(13)
_cell_angle_gamma 90.00
_cell_formula_units_Z 4
_cell_length_a 5.450(3)
_cell_length_b 9.698(6)
_cell_length_c 18.455(12)
_cell_measurement_reflns_used 1653
_cell_measurement_temperature 297(2)
_cell_measurement_theta_max 22.66
_cell_measurement_theta_min 3.75
_cell_volume 973.2(10)
_computing_cell_refinement 'SAINT (Bruker, 2009)'
_computing_data_collection 'APEX2 (Bruker, 2009)'
_computing_data_reduction 'SAINT (Bruker, 2009)'
_computing_molecular_graphics 'SHELXTL (Sheldrick, 2008)'
_computing_publication_material
;
SHELXTL (Sheldrick, 2008) and PLATON (Spek, 2009)
;
_computing_structure_refinement 'SHELXTL (Sheldrick, 2008)'
_computing_structure_solution 'SHELXTL (Sheldrick, 2008)'
_diffrn_ambient_temperature 297(2)
_diffrn_measured_fraction_theta_full 0.990
_diffrn_measured_fraction_theta_max 0.990
_diffrn_measurement_device_type
;
Bruker SMART APEXII DUO CCD area-detector
;
_diffrn_measurement_method '\f and \w'
_diffrn_radiation_monochromator graphite
_diffrn_radiation_source 'fine-focus sealed tube'
_diffrn_radiation_type MoK\a
_diffrn_radiation_wavelength 0.71073
_diffrn_reflns_av_R_equivalents 0.0327
_diffrn_reflns_av_sigmaI/netI 0.0322
_diffrn_reflns_limit_h_max 7
_diffrn_reflns_limit_h_min -7
_diffrn_reflns_limit_k_max 13
_diffrn_reflns_limit_k_min -13
_diffrn_reflns_limit_l_max 25
_diffrn_reflns_limit_l_min -18
_diffrn_reflns_number 10336
_diffrn_reflns_theta_full 29.95
_diffrn_reflns_theta_max 29.95
_diffrn_reflns_theta_min 2.37
_diffrn_standards_number 0
_exptl_absorpt_coefficient_mu 0.072
_exptl_absorpt_correction_T_max 0.9918
_exptl_absorpt_correction_T_min 0.9531
_exptl_absorpt_correction_type multi-scan
_exptl_absorpt_process_details '(<i>SADABS</i>; Bruker, 2009)'
_exptl_crystal_colour colourless
_exptl_crystal_density_diffrn 1.114
_exptl_crystal_density_method 'not measured'
_exptl_crystal_description needle
_exptl_crystal_F_000 352
_exptl_crystal_size_max 0.67
_exptl_crystal_size_mid 0.15
_exptl_crystal_size_min 0.12
_refine_diff_density_max 0.182
_refine_diff_density_min -0.138
_refine_ls_extinction_method none
_refine_ls_goodness_of_fit_ref 1.036
_refine_ls_hydrogen_treatment constr
_refine_ls_matrix_type full
_refine_ls_number_parameters 110
_refine_ls_number_reflns 2808
_refine_ls_number_restraints 0
_refine_ls_restrained_S_all 1.036
_refine_ls_R_factor_all 0.1044
_refine_ls_R_factor_gt 0.0528
_refine_ls_shift/su_max_lt 0.001
_refine_ls_shift/su_mean 0.000
_refine_ls_structure_factor_coef Fsqd
_refine_ls_weighting_details 'calc w=1/[\s^2^(Fo^2^)+(0.0833P)^2^+0.0630P] where P=(Fo^2^+2Fc^2^)/3'
_refine_ls_weighting_scheme calc
_refine_ls_wR_factor_gt 0.1510
_refine_ls_wR_factor_ref 0.1831
_reflns_number_gt 1448
_reflns_number_total 2808
_reflns_threshold_expression I>2\s(I)
_cod_data_source_file tk2777.cif
_cod_data_source_block I
_cod_original_cell_volume 973.1(11)
_cod_original_sg_symbol_H-M 'P 21/c'
_cod_database_code 2231708
_cod_database_fobs_code 2231708

loop_
_symmetry_equiv_pos_as_xyz
'x, y, z'
'-x, y+1/2, -z+1/2'
'-x, -y, -z'
'x, -y-1/2, z-1/2'

loop_
_atom_site_type_symbol
_atom_site_label
_atom_site_fract_x
_atom_site_fract_y
_atom_site_fract_z
_atom_site_U_iso_or_equiv
_atom_site_adp_type
_atom_site_calc_flag
_atom_site_refinement_flags
_atom_site_occupancy
_atom_site_symmetry_multiplicity
O O1 0.0482(2) 0.64909(13) 0.46391(6) 0.0829(4) Uani d . 1 1
H H1O1 -0.0382 0.5764 0.4564 0.124 Uiso d R 1 1
N N1 0.1886(2) 0.60421(14) 0.52725(7) 0.0663(4) Uani d . 1 1
C C1 0.8076(3) 0.3977(2) 0.72018(9) 0.0761(5) Uani d . 1 1
H H1A 0.8150 0.3423 0.6793 0.091 Uiso calc R 1 1
C C2 0.9742(4) 0.3766(3) 0.77902(11) 0.0949(6) Uani d . 1 1
H H2A 1.0896 0.3062 0.7775 0.114 Uiso calc R 1 1
C C3 0.9709(4) 0.4577(3) 0.83903(11) 0.0972(7) Uani d . 1 1
H H3A 1.0844 0.4433 0.8783 0.117 Uiso calc R 1 1
C C4 0.8004(4) 0.5602(3) 0.84143(10) 0.0977(7) Uani d . 1 1
H H4A 0.7989 0.6169 0.8821 0.117 Uiso calc R 1 1
C C5 0.6284(4) 0.5800(2) 0.78301(10) 0.0871(6) Uani d . 1 1
H H5A 0.5100 0.6486 0.7856 0.104 Uiso calc R 1 1
C C6 0.6307(3) 0.49911(17) 0.72088(8) 0.0644(4) Uani d . 1 1
C C7 0.4539(3) 0.52421(19) 0.65522(9) 0.0771(5) Uani d . 1 1
H H7A 0.2888 0.5351 0.6710 0.093 Uiso calc R 1 1
H H7B 0.4542 0.4447 0.6233 0.093 Uiso calc R 1 1
C C8 0.5231(3) 0.65179(17) 0.61365(9) 0.0691(5) Uani d . 1 1
H H8A 0.5223 0.7300 0.6464 0.083 Uiso calc R 1 1
H H8B 0.6904 0.6404 0.5997 0.083 Uiso calc R 1 1
C C9 0.3630(3) 0.68632(15) 0.54665(8) 0.0621(4) Uani d . 1 1
C C10 0.4212(4) 0.8158(2) 0.50706(11) 0.0922(6) Uani d . 1 1
H H10D 0.4040 0.7993 0.4557 0.138 Uiso calc R 1 1
H H10A 0.5870 0.8435 0.5207 0.138 Uiso calc R 1 1
H H10B 0.3098 0.8874 0.5194 0.138 Uiso calc R 1 1

loop_
_atom_site_aniso_label
_atom_site_aniso_U_11
_atom_site_aniso_U_22
_atom_site_aniso_U_33
_atom_site_aniso_U_12
_atom_site_aniso_U_13
_atom_site_aniso_U_23
O1 0.0914(9) 0.0805(8) 0.0714(7) -0.0160(6) -0.0336(6) 0.0219(6)
N1 0.0682(8) 0.0669(8) 0.0603(7) -0.0095(6) -0.0206(6) 0.0125(6)
C1 0.0762(11) 0.0854(11) 0.0650(10) 0.0016(10) -0.0076(8) 0.0009(8)
C2 0.0778(12) 0.1242(17) 0.0802(12) 0.0272(12) -0.0129(10) 0.0050(11)
C3 0.0823(13) 0.1379(18) 0.0681(11) 0.0064(13) -0.0184(9) 0.0096(12)
C4 0.1167(17) 0.1168(16) 0.0582(10) 0.0051(14) -0.0042(10) -0.0083(10)
C5 0.0883(13) 0.0952(13) 0.0767(11) 0.0192(11) -0.0007(10) 0.0041(10)
C6 0.0567(9) 0.0725(10) 0.0622(9) -0.0149(8) -0.0088(7) 0.0149(7)
C7 0.0691(10) 0.0795(11) 0.0787(11) -0.0199(9) -0.0238(8) 0.0216(8)
C8 0.0655(9) 0.0738(10) 0.0654(9) -0.0189(8) -0.0160(8) 0.0101(7)
C9 0.0658(9) 0.0599(8) 0.0591(8) -0.0107(7) -0.0068(7) 0.0047(6)
C10 0.1152(16) 0.0778(12) 0.0808(12) -0.0301(11) -0.0151(11) 0.0204(9)

loop_
_atom_type_symbol
_atom_type_description
_atom_type_scat_dispersion_real
_atom_type_scat_dispersion_imag
_atom_type_scat_source
C C 0.0033 0.0016 'International Tables Vol C Tables 4.2.6.8 and 6.1.1.4'
H H 0.0000 0.0000 'International Tables Vol C Tables 4.2.6.8 and 6.1.1.4'
N N 0.0061 0.0033 'International Tables Vol C Tables 4.2.6.8 and 6.1.1.4'
O O 0.0106 0.0060 'International Tables Vol C Tables 4.2.6.8 and 6.1.1.4'

loop_
_geom_angle_atom_site_label_1
_geom_angle_atom_site_label_2
_geom_angle_atom_site_label_3
_geom_angle
N1 O1 H1O1 98.1
C9 N1 O1 112.95(12)
C6 C1 C2 121.40(18)
C6 C1 H1A 119.3
C2 C1 H1A 119.3
C3 C2 C1 120.6(2)
C3 C2 H2A 119.7
C1 C2 H2A 119.7
C2 C3 C4 119.67(19)
C2 C3 H3A 120.2
C4 C3 H3A 120.2
C3 C4 C5 119.97(19)
C3 C4 H4A 120.0
C5 C4 H4A 120.0
C6 C5 C4 121.15(19)
C6 C5 H5A 119.4
C4 C5 H5A 119.4
C1 C6 C5 117.14(16)
C1 C6 C7 120.95(16)
C5 C6 C7 121.86(17)
C6 C7 C8 111.64(13)
C6 C7 H7A 109.3
C8 C7 H7A 109.3
C6 C7 H7B 109.3
C8 C7 H7B 109.3
H7A C7 H7B 108.0
C9 C8 C7 116.60(13)
C9 C8 H8A 108.1
C7 C8 H8A 108.1
C9 C8 H8B 108.1
C7 C8 H8B 108.1
H8A C8 H8B 107.3
N1 C9 C10 124.47(15)
N1 C9 C8 118.24(13)
C10 C9 C8 117.29(14)
C9 C10 H10D 109.5
C9 C10 H10A 109.5
H10D C10 H10A 109.5
C9 C10 H10B 109.5
H10D C10 H10B 109.5
H10A C10 H10B 109.5

loop_
_geom_bond_atom_site_label_1
_geom_bond_atom_site_label_2
_geom_bond_distance
O1 N1 1.4212(17)
O1 H1O1 0.8540
N1 C9 1.273(2)
C1 C6 1.378(3)
C1 C2 1.383(3)
C1 H1A 0.9300
C2 C3 1.360(3)
C2 H2A 0.9300
C3 C4 1.364(3)
C3 H3A 0.9300
C4 C5 1.393(3)
C4 H4A 0.9300
C5 C6 1.390(3)
C5 H5A 0.9300
C6 C7 1.516(2)
C7 C8 1.517(2)
C7 H7A 0.9700
C7 H7B 0.9700
C8 C9 1.502(2)
C8 H8A 0.9700
C8 H8B 0.9700
C9 C10 1.497(2)
C10 H10D 0.9600
C10 H10A 0.9600
C10 H10B 0.9600

loop_
_geom_hbond_atom_site_label_D
_geom_hbond_atom_site_label_H
_geom_hbond_atom_site_label_A
_geom_hbond_site_symmetry_A
_geom_hbond_distance_DH
_geom_hbond_distance_HA
_geom_hbond_distance_DA
_geom_hbond_angle_DHA
_geom_hbond_publ_flag
O1 H1O1 N1 3_566 0.85 1.97 2.785(3) 160 yes

loop_
_geom_torsion_atom_site_label_1
_geom_torsion_atom_site_label_2
_geom_torsion_atom_site_label_3
_geom_torsion_atom_site_label_4
_geom_torsion
C6 C1 C2 C3 -1.3(3)
C1 C2 C3 C4 0.5(3)
C2 C3 C4 C5 1.0(3)
C3 C4 C5 C6 -1.7(3)
C2 C1 C6 C5 0.5(3)
C2 C1 C6 C7 178.14(17)
C4 C5 C6 C1 0.9(3)
C4 C5 C6 C7 -176.64(17)
C1 C6 C7 C8 -103.8(2)
C5 C6 C7 C8 73.7(2)
C6 C7 C8 C9 179.16(15)
O1 N1 C9 C10 -1.1(2)
O1 N1 C9 C8 179.05(13)
C7 C8 C9 N1 -3.1(2)
C7 C8 C9 C10 177.02(17)

loop_
_cod_related_entry_id
_cod_related_entry_database
_cod_related_entry_code
1 ChemSpider 7837759
